data_2237037
loop_
_publ_author_name
'Smith, Graham'

_publ_section_title
;
 Quinolinium 8-hydroxy-7-iodoquinoline-5-sulfonate 0.8-hydrate
;
_journal_coeditor_code SU2523
_journal_issue 12
_journal_name_full 'Acta Crystallographica Section E'
_journal_page_first o3349
_journal_paper_doi 10.1107/S1600536812046247
_journal_volume 68
_journal_year 2012
_chemical_formula_iupac 'C9 H8 N +, C9 H5 I N O4 S -, 0.8H2 O'
_chemical_formula_moiety 'C9 H8 N +, C9 H5 I N O4 S -, 0.8(H2 O)'
_chemical_formula_sum 'C18 H14.6 I N2 O4.8 S'
_chemical_formula_weight 494.69
_chemical_name_common 'ferron-quinoline hydrate salt'
_chemical_name_systematic
;
Quinolinium 8-hydroxy-7-iodoquinoline-5-sulfonate 0.8-hydrate
;
_space_group_IT_number 29
_symmetry_cell_setting orthorhombic
_symmetry_space_group_name_Hall 'P 2c -2ac'
_symmetry_space_group_name_H-M 'P c a 21'
_atom_sites_solution_hydrogens geom
_atom_sites_solution_primary direct
_atom_sites_solution_secondary difmap
_audit_creation_method SHELXL-97
_cell_angle_alpha 90.00
_cell_angle_beta 90.00
_cell_angle_gamma 90.00
_cell_formula_units_Z 4
_cell_length_a 16.2403(5)
_cell_length_b 7.1539(3)
_cell_length_c 15.2458(5)
_cell_measurement_reflns_used 1806
_cell_measurement_temperature 200(2)
_cell_measurement_theta_max 28.86
_cell_measurement_theta_min 3.38
_cell_volume 1771.28(11)
_computing_cell_refinement 'CrysAlis PRO (Agilent, 2012)'
_computing_data_collection 'CrysAlis PRO (Agilent, 2012)'
_computing_data_reduction 'CrysAlis PRO (Agilent, 2012)'
_computing_molecular_graphics 'PLATON (Spek, 2009)'
_computing_publication_material 'PLATON (Spek, 2009)'
_computing_structure_refinement 'SHELXL97 (Sheldrick, 2008) within WinGX (Farrugia, 2012)'
_computing_structure_solution 'SIR92 (Altomare <i>et al.</i>, 1993)'
_diffrn_ambient_temperature 200(2)
_diffrn_detector_area_resol_mean 16.077
_diffrn_measured_fraction_theta_full 0.997
_diffrn_measured_fraction_theta_max 0.888
_diffrn_measurement_device_type 'Oxford Diffraction Gemini-S CCD-detector'
_diffrn_measurement_method '\w scans'
_diffrn_radiation_monochromator graphite
_diffrn_radiation_source 'fine-focus sealed tube'
_diffrn_radiation_type MoK\a
_diffrn_radiation_wavelength 0.71073
_diffrn_reflns_av_R_equivalents 0.0275
_diffrn_reflns_av_sigmaI/netI 0.0406
_diffrn_reflns_limit_h_max 15
_diffrn_reflns_limit_h_min -22
_diffrn_reflns_limit_k_max 9
_diffrn_reflns_limit_k_min -6
_diffrn_reflns_limit_l_max 19
_diffrn_reflns_limit_l_min -19
_diffrn_reflns_number 6143
_diffrn_reflns_theta_full 26.00
_diffrn_reflns_theta_max 28.92
_diffrn_reflns_theta_min 3.39
_diffrn_standards_number 0
_exptl_absorpt_coefficient_mu 1.959
_exptl_absorpt_correction_T_max 0.980
_exptl_absorpt_correction_T_min 0.906
_exptl_absorpt_correction_type multi-scan
_exptl_absorpt_process_details '(CrysAlis PRO; Agilent, 2012)'
_exptl_crystal_colour yellow
_exptl_crystal_density_diffrn 1.855
_exptl_crystal_density_method 'not measured'
_exptl_crystal_description 'flat prism'
_exptl_crystal_F_000 976
_exptl_crystal_size_max 0.32
_exptl_crystal_size_mid 0.25
_exptl_crystal_size_min 0.12
_refine_diff_density_max 0.646
_refine_diff_density_min -0.657
_refine_ls_abs_structure_details 'Flack (1983), 789 Friedel pairs'
_refine_ls_abs_structure_Flack 0.01(3)
_refine_ls_extinction_method none
_refine_ls_goodness_of_fit_ref 1.177
_refine_ls_hydrogen_treatment constr
_refine_ls_matrix_type full
_refine_ls_number_parameters 244
_refine_ls_number_reflns 3207
_refine_ls_number_restraints 1
_refine_ls_restrained_S_all 1.177
_refine_ls_R_factor_all 0.0494
_refine_ls_R_factor_gt 0.0397
_refine_ls_shift/su_max 0.004
_refine_ls_shift/su_mean 0.000
_refine_ls_structure_factor_coef Fsqd
_refine_ls_weighting_details 'calc w=1/[\s^2^(Fo^2^)+(0.0181P)^2^+3.2291P] where P=(Fo^2^+2Fc^2^)/3'
_refine_ls_weighting_scheme calc
_refine_ls_wR_factor_gt 0.0771
_refine_ls_wR_factor_ref 0.0819
_reflns_number_gt 2709
_reflns_number_total 3207
_reflns_threshold_expression I>2\s(I)
_cod_data_source_file su2523.cif
_cod_data_source_block I
_cod_database_code 2237037
_cod_database_fobs_code 2237037

loop_
_symmetry_equiv_pos_as_xyz
'x, y, z'
'-x, -y, z+1/2'
'-x+1/2, y, z+1/2'
'x+1/2, -y, z'

loop_
_atom_site_aniso_label
_atom_site_aniso_U_11
_atom_site_aniso_U_22
_atom_site_aniso_U_33
_atom_site_aniso_U_12
_atom_site_aniso_U_13
_atom_site_aniso_U_23
I7 0.0229(2) 0.0360(2) 0.0189(2) -0.0052(2) 0.0053(2) -0.0028(2)
S5 0.0250(8) 0.0290(8) 0.0156(6) -0.0017(8) -0.0034(6) 0.0023(7)
O8 0.025(2) 0.036(2) 0.0184(18) -0.0057(18) -0.006(3) -0.007(3)
O51 0.030(3) 0.043(3) 0.025(2) -0.017(2) -0.010(2) 0.003(2)
O52 0.028(3) 0.031(3) 0.025(2) 0.000(2) -0.003(2) 0.010(2)
O53 0.045(3) 0.031(3) 0.021(2) 0.006(3) 0.000(2) -0.009(2)
N1 0.017(3) 0.022(3) 0.027(3) -0.005(2) -0.003(2) -0.001(3)
C2 0.018(3) 0.023(4) 0.041(4) 0.002(3) -0.007(3) 0.007(3)
C3 0.018(3) 0.017(3) 0.035(4) 0.006(3) 0.005(3) 0.003(3)
C4 0.028(4) 0.016(3) 0.023(3) 0.005(3) 0.004(3) 0.004(3)
C5 0.025(3) 0.008(3) 0.012(3) 0.000(2) 0.001(2) 0.000(2)
C6 0.018(3) 0.019(3) 0.018(3) -0.003(3) -0.002(2) 0.004(3)
C7 0.013(3) 0.011(3) 0.020(3) -0.001(2) 0.006(2) 0.001(2)
C8 0.020(3) 0.014(3) 0.018(3) 0.001(2) 0.001(3) -0.004(3)
C9 0.013(3) 0.009(3) 0.025(3) 0.000(2) 0.001(2) -0.001(2)
C10 0.018(3) 0.012(3) 0.020(3) -0.001(2) 0.000(3) 0.008(3)
O1W 0.070(5) 0.027(4) 0.073(5) 0.023(4) -0.034(4) -0.010(4)

loop_
_atom_site_type_symbol
_atom_site_label
_atom_site_fract_x
_atom_site_fract_y
_atom_site_fract_z
_atom_site_U_iso_or_equiv
_atom_site_thermal_displace_type
_atom_site_calc_flag
_atom_site_refinement_flags
_atom_site_occupancy
N N1A 0.5706(6) 0.4412(12) 0.3693(6) 0.020(2) Uiso . . 0.630
C C2A 0.6389(9) 0.4939(16) 0.3279(9) 0.025(3) Uiso . . 0.630
C C3A 0.6447(7) 0.4807(15) 0.2359(9) 0.019(2) Uiso . . 0.630
C C4A 0.5784(8) 0.4161(17) 0.1888(8) 0.026(3) Uiso . . 0.630
C C5A 0.4375(7) 0.2937(15) 0.1920(9) 0.023(3) Uiso . . 0.630
C C6A 0.3681(8) 0.2443(17) 0.2377(9) 0.030(2) Uiso . . 0.630
C C7A 0.3664(8) 0.2600(17) 0.3288(10) 0.026(2) Uiso . . 0.630
C C8A 0.4325(10) 0.3261(17) 0.3750(8) 0.026(3) Uiso . . 0.630
C C9A 0.5015(8) 0.3760(17) 0.3272(8) 0.021(3) Uiso . . 0.630
C C10A 0.5084(11) 0.356(3) 0.2307(12) 0.022(5) Uiso . . 0.630
C C8B 0.6037(15) 0.466(3) 0.3434(14) 0.020(4) Uiso . . 0.370
C C9B 0.5273(13) 0.388(3) 0.3220(12) 0.013(4) Uiso . . 0.370
C C10B 0.4986(15) 0.362(3) 0.2426(16) 0.006(6) Uiso . . 0.370
C C3B 0.3682(13) 0.254(3) 0.2889(17) 0.029(4) Uiso . . 0.370
C C4B 0.4180(12) 0.288(3) 0.2210(14) 0.020(4) Uiso . . 0.370
C C5B 0.5542(14) 0.390(3) 0.1688(15) 0.032(5) Uiso . . 0.370
C C6B 0.6308(13) 0.451(3) 0.1885(15) 0.030(4) Uiso . . 0.370
C C7B 0.6552(12) 0.496(3) 0.2747(15) 0.022(4) Uiso . . 0.370
N N1B 0.4736(11) 0.341(2) 0.3879(10) 0.022(3) Uiso . . 0.370
C C2B 0.4005(15) 0.285(3) 0.3719(14) 0.028(5) Uiso . . 0.370
I I7 0.30996(2) 0.75195(7) 0.45473(4) 0.02590(10) Uani . . 1.000
S S5 0.38785(10) 0.7547(3) 0.09027(10) 0.0232(4) Uani . . 1.000
O O8 0.4943(2) 0.8886(6) 0.4574(4) 0.0265(11) Uani . . 1.000
O O51 0.3101(3) 0.6580(7) 0.0999(3) 0.0327(16) Uani . . 1.000
O O52 0.3807(3) 0.9388(7) 0.0506(3) 0.0280(16) Uani . . 1.000
O O53 0.4497(3) 0.6391(7) 0.0466(3) 0.0323(16) Uani . . 1.000
N N1 0.6037(3) 0.9565(7) 0.3285(4) 0.0220(17) Uani . . 1.000
C C2 0.6580(4) 0.9911(9) 0.2656(5) 0.027(2) Uani . . 1.000
C C3 0.6418(4) 0.9684(9) 0.1760(5) 0.0233(19) Uani . . 1.000
C C4 0.5659(4) 0.9043(9) 0.1505(4) 0.0223(19) Uani . . 1.000
C C5 0.4255(4) 0.7936(7) 0.1981(4) 0.0150(17) Uani . . 1.000
C C6 0.3719(4) 0.7600(9) 0.2665(4) 0.0183(17) Uani . . 1.000
C C7 0.3948(4) 0.7926(7) 0.3545(4) 0.0147(17) Uani . . 1.000
C C8 0.4722(4) 0.8578(8) 0.3737(4) 0.0173(17) Uani . . 1.000
C C9 0.5289(4) 0.8920(8) 0.3042(4) 0.0157(17) Uani . . 1.000
C C10 0.5063(4) 0.8627(8) 0.2143(4) 0.0167(17) Uani . . 1.000
O O1W 0.2775(5) 1.2846(9) 0.0055(5) 0.057(3) Uani . . 0.800
H H4A 0.58090 0.41330 0.12790 0.0310 Uiso calc . 0.630
H H5A 0.43630 0.28440 0.13110 0.0270 Uiso calc R 0.630
H H6A 0.32210 0.20010 0.20780 0.0360 Uiso calc . 0.630
H H7A 0.31910 0.22470 0.35900 0.0310 Uiso calc . 0.630
H H8A 0.43110 0.33690 0.43570 0.0310 Uiso calc . 0.630
H H1A 0.56960 0.44830 0.42560 0.0240 Uiso calc . 0.630
H H2A 0.68320 0.53980 0.35990 0.0300 Uiso calc . 0.630
H H3A 0.69290 0.51530 0.20730 0.0220 Uiso calc . 0.630
H H1B 0.48960 0.34940 0.44150 0.0260 Uiso calc . 0.370
H H2B 0.36610 0.26310 0.41960 0.0330 Uiso calc . 0.370
H H3B 0.31450 0.21280 0.28100 0.0350 Uiso calc . 0.370
H H4B 0.40210 0.26440 0.16340 0.0240 Uiso calc . 0.370
H H5B 0.53800 0.36630 0.11140 0.0380 Uiso calc . 0.370
H H6B 0.66890 0.46380 0.14340 0.0360 Uiso calc . 0.370
H H7B 0.70690 0.54790 0.28460 0.0270 Uiso calc . 0.370
H H8B 0.61840 0.49450 0.40080 0.0250 Uiso calc . 0.370
H H2 0.71010 1.03290 0.28190 0.0320 Uiso calc R 1.000
H H3 0.68190 0.99650 0.13450 0.0280 Uiso calc R 1.000
H H4 0.55400 0.88840 0.09130 0.0270 Uiso calc R 1.000
H H6 0.31940 0.71470 0.25440 0.0220 Uiso calc R 1.000
H H8 0.54190 0.92330 0.45790 0.0390 Uiso . R 1.000
H H11W 0.30700 1.18390 0.01810 0.0850 Uiso . . 0.800
H H12W 0.28600 1.39490 0.03310 0.0850 Uiso . . 0.800

loop_
_atom_type_symbol
_atom_type_description
_atom_type_scat_dispersion_real
_atom_type_scat_dispersion_imag
_atom_type_scat_source
C C 0.0033 0.0016 'International Tables Vol C Tables 4.2.6.8 and 6.1.1.4'
H H 0.0000 0.0000 'International Tables Vol C Tables 4.2.6.8 and 6.1.1.4'
N N 0.0061 0.0033 'International Tables Vol C Tables 4.2.6.8 and 6.1.1.4'
O O 0.0106 0.0060 'International Tables Vol C Tables 4.2.6.8 and 6.1.1.4'
S S 0.1246 0.1234 'International Tables Vol C Tables 4.2.6.8 and 6.1.1.4'
I I -0.4742 1.8119 'International Tables Vol C Tables 4.2.6.8 and 6.1.1.4'

loop_
_geom_angle_atom_site_label_1
_geom_angle_atom_site_label_2
_geom_angle_atom_site_label_3
_geom_angle
_geom_angle_publ_flag
O51 S5 O52 113.9(3) no
O51 S5 O53 112.1(3) no
O51 S5 C5 106.3(3) no
O52 S5 O53 112.2(3) no
O52 S5 C5 105.7(3) no
O53 S5 C5 105.9(3) no
C8 O8 H8 108.00 no
H11W O1W H12W 122.00 no
C2A N1A C9A 123.7(10) no
C2B N1B C9B 121.9(17) no
C9A N1A H1A 118.00 no
C2A N1A H1A 118.00 no
C9B N1B H1B 119.00 no
C2B N1B H1B 119.00 no
C2 N1 C9 117.6(6) no
N1A C2A C3A 120.6(12) no
N1B C2B C3B 125(2) no
C2A C3A C4A 119.4(11) no
C2B C3B C4B 117(2) no
C3A C4A C10A 120.7(13) no
C3B C4B C10B 116(2) no
C6A C5A C10A 123.8(14) no
C6B C5B C10B 116(2) no
C5A C6A C7A 120.1(12) no
C5B C6B C7B 123(2) no
C6A C7A C8A 121.7(12) no
C6B C7B C8B 120.7(19) no
C7A C8A C9A 117.0(12) no
C7B C8B C9B 115.4(19) no
C8A C9A C10A 124.0(13) no
N1A C9A C10A 115.8(12) no
N1A C9A C8A 120.2(11) no
N1B C9B C8B 119.4(17) no
C8B C9B C10B 126(2) no
N1B C9B C10B 115(2) no
C4A C10A C9A 119.6(15) no
C4A C10A C5A 126.7(16) no
C5A C10A C9A 113.3(14) no
C5B C10B C9B 118(2) no
C4B C10B C5B 116(2) no
C4B C10B C9B 126(2) no
C3A C2A H2A 120.00 no
N1A C2A H2A 120.00 no
C3B C2B H2B 117.00 no
N1B C2B H2B 118.00 no
C2A C3A H3A 120.00 no
C4A C3A H3A 120.00 no
C2B C3B H3B 122.00 no
C4B C3B H3B 122.00 no
C10A C4A H4A 120.00 no
C3A C4A H4A 120.00 no
C3B C4B H4B 122.00 no
C10B C4B H4B 122.00 no
C10A C5A H5A 118.00 no
C6A C5A H5A 118.00 no
C10B C5B H5B 122.00 no
C6B C5B H5B 122.00 no
C5A C6A H6A 120.00 no
C7A C6A H6A 120.00 no
C5B C6B H6B 119.00 no
C7B C6B H6B 119.00 no
C8A C7A H7A 119.00 no
C6A C7A H7A 119.00 no
C8B C7B H7B 120.00 no
C6B C7B H7B 120.00 no
C7A C8A H8A 121.00 no
C9A C8A H8A 122.00 no
C9B C8B H8B 122.00 no
C7B C8B H8B 122.00 no
N1 C2 C3 124.0(6) no
C2 C3 C4 119.0(6) no
C3 C4 C10 119.6(6) no
C6 C5 C10 120.7(6) no
S5 C5 C6 117.1(5) no
S5 C5 C10 122.2(5) no
C5 C6 C7 121.6(6) no
I7 C7 C8 119.9(4) no
I7 C7 C6 120.1(5) no
C6 C7 C8 120.0(6) no
O8 C8 C9 120.4(5) no
O8 C8 C7 120.2(5) no
C7 C8 C9 119.5(6) no
N1 C9 C10 122.8(6) no
C8 C9 C10 121.3(6) no
N1 C9 C8 115.8(6) no
C4 C10 C9 117.0(6) no
C4 C10 C5 126.1(6) no
C5 C10 C9 116.9(6) no
N1 C2 H2 118.00 no
C3 C2 H2 118.00 no
C4 C3 H3 121.00 no
C2 C3 H3 120.00 no
C3 C4 H4 120.00 no
C10 C4 H4 120.00 no
C5 C6 H6 119.00 no
C7 C6 H6 119.00 no

loop_
_geom_bond_atom_site_label_1
_geom_bond_atom_site_label_2
_geom_bond_distance
_geom_bond_publ_flag
I7 C7 2.078(6) no
S5 O52 1.454(5) no
S5 O51 1.447(5) no
S5 O53 1.462(5) no
S5 C5 1.776(6) no
O8 C8 1.344(8) no
O8 H8 0.8100 no
O1W H12W 0.9000 no
O1W H11W 0.8900 no
N1A C2A 1.331(17) no
N1A C9A 1.374(16) no
N1B C9B 1.37(3) no
N1B C2B 1.28(3) no
N1A H1A 0.8600 no
N1B H1B 0.8600 no
N1 C2 1.326(9) no
N1 C9 1.351(8) no
C2A C3A 1.409(19) no
C2B C3B 1.39(3) no
C3A C4A 1.374(17) no
C3B C4B 1.34(3) no
C4A C10A 1.37(2) no
C4B C10B 1.45(3) no
C5A C10A 1.37(2) no
C5A C6A 1.371(18) no
C5B C6B 1.35(3) no
C5B C10B 1.46(3) no
C6A C7A 1.39(2) no
C6B C7B 1.41(3) no
C7A C8A 1.37(2) no
C7B C8B 1.36(3) no
C8A C9A 1.38(2) no
C8B C9B 1.40(3) no
C9A C10A 1.48(2) no
C9B C10B 1.31(3) no
C2A H2A 0.9300 no
C2B H2B 0.9300 no
C3A H3A 0.9300 no
C3B H3B 0.9300 no
C4A H4A 0.9300 no
C4B H4B 0.9300 no
C5A H5A 0.9300 no
C5B H5B 0.9300 no
C6A H6A 0.9300 no
C6B H6B 0.9300 no
C7A H7A 0.9300 no
C7B H7B 0.9300 no
C8A H8A 0.9300 no
C8B H8B 0.9300 no
C2 C3 1.401(11) no
C3 C4 1.371(9) no
C4 C10 1.404(9) no
C5 C6 1.380(9) no
C5 C10 1.424(9) no
C6 C7 1.412(9) no
C7 C8 1.372(9) no
C8 C9 1.425(9) no
C9 C10 1.434(9) no
C2 H2 0.9300 no
C3 H3 0.9300 no
C4 H4 0.9300 no
C6 H6 0.9300 no

loop_
_geom_hbond_atom_site_label_D
_geom_hbond_atom_site_label_H
_geom_hbond_atom_site_label_A
_geom_hbond_site_symmetry_A
_geom_hbond_distance_DH
_geom_hbond_distance_HA
_geom_hbond_distance_DA
_geom_hbond_angle_DHA
_geom_hbond_publ_flag
N1A H1A O53 2_665 0.86 1.97 2.783(10) 157 yes
N1B H1B O53 2_665 0.86 1.88 2.725(16) 166 yes
O8 H8 N1 . 0.81 2.23 2.693(7) 117 no
O8 H8 O52 2_675 0.81 2.13 2.769(7) 135 yes
O1W H11W O52 . 0.89 2.18 3.066(9) 179 yes
O1W H12W O51 1_565 0.90 2.18 3.080(8) 178 yes
C4 H4 O53 . 0.93 2.55 3.110(8) 119 no
C6 H6 O51 . 0.93 2.39 2.827(8) 108 no
C8A H8A O53 2_665 0.93 2.58 3.251(14) 130 no

loop_
_geom_torsion_atom_site_label_1
_geom_torsion_atom_site_label_2
_geom_torsion_atom_site_label_3
_geom_torsion_atom_site_label_4
_geom_torsion
_geom_torsion_publ_flag
O53 S5 C5 C6 -130.4(5) no
O53 S5 C5 C10 51.8(5) no
O52 S5 C5 C6 110.4(5) no
O51 S5 C5 C6 -11.0(5) no
O51 S5 C5 C10 171.1(5) no
O52 S5 C5 C10 -67.4(5) no
C2A N1A C9A C10A 3.5(18) no
C9A N1A C2A C3A -1.6(17) no
C2A N1A C9A C8A -179.2(11) no
C9 N1 C2 C3 1.4(9) no
C2 N1 C9 C8 -179.6(5) no
C2 N1 C9 C10 -0.9(9) no
N1A C2A C3A C4A 1.3(17) no
C2A C3A C4A C10A -3(2) no
C3A C4A C10A C5A 178.0(15) no
C3A C4A C10A C9A 5(2) no
C6A C5A C10A C4A -176.6(16) no
C6A C5A C10A C9A -4(2) no
C10A C5A C6A C7A 1(2) no
C5A C6A C7A C8A 0.7(19) no
C6A C7A C8A C9A -0.3(19) no
C7A C8A C9A C10A -2(2) no
C7A C8A C9A N1A -179.1(11) no
N1A C9A C10A C4A -5(2) no
C8A C9A C10A C5A 4(2) no
N1A C9A C10A C5A -179.0(13) no
C8A C9A C10A C4A 177.6(14) no
N1 C2 C3 C4 -0.9(10) no
C2 C3 C4 C10 -0.1(9) no
C3 C4 C10 C5 -179.3(6) no
C3 C4 C10 C9 0.5(9) no
S5 C5 C6 C7 -177.8(5) no
C10 C5 C6 C7 0.0(9) no
S5 C5 C10 C4 -1.5(8) no
S5 C5 C10 C9 178.7(4) no
C6 C5 C10 C4 -179.2(6) no
C6 C5 C10 C9 1.0(8) no
C5 C6 C7 I7 177.1(4) no
C5 C6 C7 C8 -0.5(9) no
I7 C7 C8 O8 2.6(7) no
I7 C7 C8 C9 -177.6(4) no
C6 C7 C8 O8 -179.9(5) no
C6 C7 C8 C9 0.0(8) no
O8 C8 C9 N1 -0.4(8) no
O8 C8 C9 C10 -179.1(5) no
C7 C8 C9 N1 179.8(5) no
C7 C8 C9 C10 1.1(9) no
N1 C9 C10 C4 0.0(9) no
N1 C9 C10 C5 179.8(5) no
C8 C9 C10 C4 178.6(6) no
C8 C9 C10 C5 -1.5(8) no
